data_7008716
loop_
_publ_author_name
'Mohamed, Ahmed A.'
'Rawashdeh-Omary, Manal A'
'Omary, Mohammad A.'
'Fackler, Jr, John P'

_publ_section_title
;
 External heavy-atom effect of gold in a supramolecular acid-base pi
 stack.
;
_journal_issue 15
_journal_name_full 'Dalton transactions (Cambridge, England : 2003)'
_journal_page_first 2597
_journal_page_last 2602
_journal_paper_doi 10.1039/b506319a
_journal_year 2005
_chemical_formula_sum 'C40 H36 Au3 F8 N3 O3'
_chemical_formula_weight 1349.62
_chemical_name_systematic
;
?
;
_space_group_IT_number 19
_symmetry_cell_setting orthorhombic
_symmetry_space_group_name_Hall 'P 2ac 2ab'
_symmetry_space_group_name_H-M 'P 21 21 21'
_atom_sites_solution_hydrogens geom
_atom_sites_solution_primary direct
_atom_sites_solution_secondary difmap
_audit_creation_method SHELXL-97
_cell_angle_alpha 90.00
_cell_angle_beta 90.00
_cell_angle_gamma 90.00
_cell_formula_units_Z 4
_cell_length_a 7.292(2)
_cell_length_b 21.289(6)
_cell_length_c 25.589(7)
_cell_measurement_temperature 110(2)
_cell_volume 3972.4(19)
_computing_cell_refinement 'Bruker SMART'
_computing_data_collection 'Bruker SMART'
_computing_data_reduction 'Bruker SAINT'
_computing_molecular_graphics 'Bruker SHELXTL'
_computing_publication_material 'Bruker SHELXTL'
_computing_structure_refinement 'SHELXL-97 (Sheldrick, 1997)'
_computing_structure_solution 'SHELXS-97 (Sheldrick, 1990)'
_diffrn_ambient_temperature 110(2)
_diffrn_measured_fraction_theta_full 0.967
_diffrn_measured_fraction_theta_max 0.967
_diffrn_measurement_device_type 'CCD area detector'
_diffrn_measurement_method 'phi and omega scans'
_diffrn_radiation_monochromator graphite
_diffrn_radiation_source 'normal-focus sealed tube'
_diffrn_radiation_type MoK\a
_diffrn_radiation_wavelength 0.71073
_diffrn_reflns_av_R_equivalents 0.0348
_diffrn_reflns_av_sigmaI/netI 0.0594
_diffrn_reflns_limit_h_max 8
_diffrn_reflns_limit_h_min -8
_diffrn_reflns_limit_k_max 24
_diffrn_reflns_limit_k_min -18
_diffrn_reflns_limit_l_max 11
_diffrn_reflns_limit_l_min -30
_diffrn_reflns_number 12327
_diffrn_reflns_theta_full 25.00
_diffrn_reflns_theta_max 25.00
_diffrn_reflns_theta_min 1.86
_exptl_absorpt_coefficient_mu 11.131
_exptl_absorpt_correction_T_max 0.53
_exptl_absorpt_correction_T_min 0.93
_exptl_absorpt_correction_type multi-scan
_exptl_absorpt_process_details sadabs
_exptl_crystal_density_diffrn 2.257
_exptl_crystal_density_meas 0
_exptl_crystal_density_method 'not measured'
_exptl_crystal_F_000 2520
_exptl_crystal_size_max 0.20
_exptl_crystal_size_mid 0.20
_exptl_crystal_size_min 0.20
_refine_diff_density_max 4.135
_refine_diff_density_min -1.956
_refine_diff_density_rms 0.235
_refine_ls_abs_structure_details 'Flack H D (1983), Acta Cryst. A39, 876-881'
_refine_ls_abs_structure_Flack 0.000(14)
_refine_ls_extinction_method none
_refine_ls_goodness_of_fit_ref 1.005
_refine_ls_hydrogen_treatment mixed
_refine_ls_matrix_type full
_refine_ls_number_parameters 521
_refine_ls_number_reflns 6601
_refine_ls_number_restraints 342
_refine_ls_restrained_S_all 0.993
_refine_ls_R_factor_all 0.0386
_refine_ls_R_factor_gt 0.0380
_refine_ls_shift/su_max 0.039
_refine_ls_shift/su_mean 0.001
_refine_ls_structure_factor_coef Fsqd
_refine_ls_weighting_details 'calc w=1/[\s^2^(Fo^2^)+(0.0541P)^2^+15.3958P] where P=(Fo^2^+2Fc^2^)/3'
_refine_ls_weighting_scheme calc
_refine_ls_wR_factor_gt 0.0962
_refine_ls_wR_factor_ref 0.0968
_reflns_number_gt 6492
_reflns_number_total 6601
_reflns_threshold_expression >2sigma(I)
_cod_data_source_file b506319a.txt
_cod_data_source_block ortho
_cod_depositor_comments
;
The following automatic conversions were performed:
'_symmetry_cell_setting' value 'Orthorhombic' changed to 'orthorhombic'
according to '/home/saulius/struct/CIF-dictionaries/cif_core.dic'
dictionary named 'cif_core.dic' version 2.4.1 from 2010-06-29.

Automatic conversion script
Id: cif_fix_enum 1527 2010-12-29 10:47:43Z saulius 
;
_cod_original_cell_volume 3972.7(19)
_cod_original_sg_symbol_H-M P2(1)2(1)2(1)
_cod_database_code 7008716

loop_
_symmetry_equiv_pos_as_xyz
'x, y, z'
'-x+1/2, -y, z+1/2'
'-x, y+1/2, -z+1/2'
'x+1/2, -y+1/2, -z'

loop_
_atom_site_label
_atom_site_type_symbol
_atom_site_fract_x
_atom_site_fract_y
_atom_site_fract_z
_atom_site_U_iso_or_equiv
_atom_site_adp_type
_atom_site_occupancy
_atom_site_symmetry_multiplicity
_atom_site_calc_flag
_atom_site_refinement_flags
_atom_site_disorder_assembly
_atom_site_disorder_group
Au1 Au 0.32332(6) 0.408923(18) 0.868946(15) 0.01403(11) Uani 1 1 d . . .
Au2 Au 0.44894(5) 0.436164(19) 0.747987(16) 0.01467(11) Uani 1 1 d . . .
Au3 Au 0.32328(6) 0.293589(19) 0.780648(15) 0.01491(11) Uani 1 1 d . . .
F1 F 0.7991(10) 0.2526(3) 0.7660(3) 0.0328(16) Uani 1 1 d U . .
F2 F 0.7021(10) 0.2147(3) 0.8618(3) 0.0345(16) Uani 1 1 d U . .
F3 F 0.6981(10) 0.2950(3) 0.9426(3) 0.0312(16) Uani 1 1 d U . .
F4 F 0.7872(9) 0.4161(3) 0.9304(2) 0.0228(14) Uani 1 1 d U . .
F5 F 0.8969(9) 0.5044(3) 0.8691(3) 0.0300(16) Uani 1 1 d U . .
F6 F 1.0096(10) 0.5430(3) 0.7751(3) 0.0336(17) Uani 1 1 d U . .
F7 F 1.0106(10) 0.4629(4) 0.6936(3) 0.0329(17) Uani 1 1 d U . .
F8 F 0.9085(11) 0.3422(4) 0.7055(3) 0.0370(18) Uani 1 1 d U . .
O1 O 0.5359(11) 0.5624(4) 0.7888(3) 0.0231(14) Uani 1 1 d U . .
O2 O 0.3409(12) 0.2717(4) 0.6660(3) 0.0230(15) Uani 1 1 d U . .
O3 O 0.1912(11) 0.3079(4) 0.9383(3) 0.0226(14) Uani 1 1 d U . .
N1 N 0.4001(12) 0.4981(5) 0.8472(4) 0.0185(16) Uani 1 1 d U . .
N2 N 0.4301(12) 0.3677(4) 0.6916(3) 0.0158(15) Uani 1 1 d U . .
N3 N 0.2697(11) 0.2737(4) 0.8579(3) 0.0158(15) Uani 1 1 d U . .
C1 C 0.3928(15) 0.5502(5) 0.8862(4) 0.0194(15) Uani 1 1 d U . .
C2 C 0.4613(16) 0.5395(5) 0.9346(4) 0.0209(17) Uani 1 1 d U . .
H2 H 0.5165 0.5003 0.9429 0.025 Uiso 1 1 calc R . .
C3 C 0.4492(16) 0.5875(5) 0.9728(4) 0.0208(17) Uani 1 1 d U . .
H3 H 0.4995 0.5801 1.0065 0.025 Uiso 1 1 calc R . .
C4 C 0.3680(15) 0.6440(5) 0.9630(5) 0.0203(17) Uani 1 1 d U . .
C5 C 0.2990(16) 0.6530(5) 0.9108(4) 0.0214(17) Uani 1 1 d U . .
H5 H 0.2437 0.6920 0.9021 0.026 Uiso 1 1 calc R . .
C6 C 0.3101(16) 0.6076(5) 0.8734(4) 0.0196(17) Uani 1 1 d U . .
H6 H 0.2627 0.6147 0.8394 0.024 Uiso 1 1 calc R . .
C7 C 0.3514(19) 0.6939(6) 1.0022(5) 0.029(3) Uani 1 1 d U . .
H7A H 0.3722 0.6763 1.0371 0.043 Uiso 1 1 calc R . .
H7B H 0.2282 0.7122 1.0005 0.043 Uiso 1 1 calc R . .
H7C H 0.4428 0.7266 0.9952 0.043 Uiso 1 1 calc R . .
C8 C 0.4559(16) 0.5002(6) 0.8011(4) 0.0212(17) Uani 1 1 d U . .
C9 C 0.5902(16) 0.5752(6) 0.7358(5) 0.026(2) Uani 1 1 d U . .
H9A H 0.6382 0.5363 0.7196 0.031 Uiso 1 1 calc R . .
H9B H 0.6897 0.6069 0.7357 0.031 Uiso 1 1 calc R . .
C10 C 0.4317(18) 0.5992(6) 0.7042(5) 0.032(3) Uani 1 1 d U . .
H10A H 0.3769 0.6354 0.7220 0.048 Uiso 1 1 calc R . .
H10B H 0.3396 0.5659 0.7006 0.048 Uiso 1 1 calc R . .
H10C H 0.4748 0.6119 0.6695 0.048 Uiso 1 1 calc R . .
C11 C 0.4612(16) 0.3851(5) 0.6383(4) 0.0190(15) Uani 1 1 d U . .
C12 C 0.3734(15) 0.4384(6) 0.6180(4) 0.0221(18) Uani 1 1 d U . .
H12 H 0.2920 0.4620 0.6393 0.026 Uiso 1 1 calc R . .
C13 C 0.4050(16) 0.4565(6) 0.5674(4) 0.0218(18) Uani 1 1 d U . .
H13 H 0.3479 0.4937 0.5550 0.026 Uiso 1 1 calc R . .
C14 C 0.5174(15) 0.4227(6) 0.5331(4) 0.0213(17) Uani 1 1 d U . .
C15 C 0.6113(16) 0.3702(6) 0.5547(4) 0.0236(18) Uani 1 1 d U . .
H15 H 0.6958 0.3478 0.5335 0.028 Uiso 1 1 calc R . .
C16 C 0.5829(16) 0.3506(6) 0.6061(4) 0.0216(18) Uani 1 1 d U . .
H16 H 0.6444 0.3147 0.6194 0.026 Uiso 1 1 calc R . .
C17 C 0.5510(16) 0.4437(6) 0.4784(4) 0.023(2) Uani 1 1 d U . .
H17A H 0.6055 0.4092 0.4583 0.034 Uiso 1 1 calc R . .
H17B H 0.6350 0.4796 0.4786 0.034 Uiso 1 1 calc R . .
H17C H 0.4345 0.4561 0.4623 0.034 Uiso 1 1 calc R . .
C18 C 0.3682(15) 0.3116(5) 0.7060(4) 0.0180(17) Uani 1 1 d U . .
C19 C 0.2805(19) 0.2077(6) 0.6798(5) 0.029(2) Uani 1 1 d U . .
H19A H 0.1835 0.2089 0.7068 0.035 Uiso 1 1 calc R . .
H19B H 0.3846 0.1824 0.6930 0.035 Uiso 1 1 calc R . .
C20 C 0.207(2) 0.1802(7) 0.6292(5) 0.036(3) Uani 1 1 d U . .
H20A H 0.3025 0.1817 0.6023 0.055 Uiso 1 1 calc R . .
H20B H 0.1004 0.2046 0.6176 0.055 Uiso 1 1 calc R . .
H20C H 0.1701 0.1364 0.6350 0.055 Uiso 1 1 calc R . .
C21 C 0.2341(14) 0.2113(5) 0.8738(4) 0.0166(15) Uani 1 1 d U . .
C22 C 0.1155(14) 0.1739(5) 0.8429(4) 0.0169(17) Uani 1 1 d U . .
H22 H 0.0607 0.1912 0.8125 0.020 Uiso 1 1 calc R . .
C23 C 0.0783(14) 0.1118(5) 0.8569(4) 0.0174(17) Uani 1 1 d U . .
H23 H -0.0059 0.0879 0.8368 0.021 Uiso 1 1 calc R . .
C24 C 0.1617(15) 0.0850(5) 0.8994(4) 0.0184(16) Uani 1 1 d U . .
C25 C 0.2829(14) 0.1219(5) 0.9287(4) 0.0170(17) Uani 1 1 d U . .
H25 H 0.3452 0.1038 0.9576 0.020 Uiso 1 1 calc R . .
C26 C 0.3133(15) 0.1836(5) 0.9164(4) 0.0176(16) Uani 1 1 d U . .
H26 H 0.3916 0.2079 0.9381 0.021 Uiso 1 1 calc R . .
C27 C 0.1250(16) 0.0169(6) 0.9143(5) 0.028(3) Uani 1 1 d U . .
H27A H 0.1359 0.0121 0.9523 0.041 Uiso 1 1 calc R . .
H27B H 0.2146 -0.0104 0.8970 0.041 Uiso 1 1 calc R . .
H27C H 0.0010 0.0051 0.9033 0.041 Uiso 1 1 calc R . .
C28 C 0.2548(15) 0.3231(6) 0.8887(4) 0.0187(17) Uani 1 1 d U . .
C29 C 0.1750(18) 0.3539(6) 0.9764(4) 0.0247(19) Uani 1 1 d U . .
H29A H 0.0708 0.3433 0.9996 0.030 Uiso 1 1 calc R . .
H29B H 0.1472 0.3946 0.9594 0.030 Uiso 1 1 calc R . .
C30 C 0.3493(18) 0.3610(6) 1.0095(5) 0.032(3) Uani 1 1 d U . .
H30A H 0.4444 0.3820 0.9889 0.048 Uiso 1 1 calc R . .
H30B H 0.3928 0.3194 1.0202 0.048 Uiso 1 1 calc R . .
H30C H 0.3218 0.3861 1.0406 0.048 Uiso 1 1 calc R . .
C31 C 0.7971(15) 0.2944(6) 0.8046(5) 0.0251(17) Uani 1 1 d U . .
C32 C 0.7470(16) 0.2735(6) 0.8526(5) 0.0265(18) Uani 1 1 d U . .
C33 C 0.7426(15) 0.3172(6) 0.8959(5) 0.0230(17) Uani 1 1 d U . .
C34 C 0.7920(16) 0.3773(6) 0.8877(5) 0.0244(17) Uani 1 1 d U . .
C35 C 0.8992(16) 0.4636(6) 0.8291(5) 0.0249(17) Uani 1 1 d U . .
C36 C 0.9538(16) 0.4844(6) 0.7837(5) 0.0271(18) Uani 1 1 d U . .
C37 C 0.9612(16) 0.4402(6) 0.7400(5) 0.0276(18) Uani 1 1 d U . .
C38 C 0.9088(15) 0.3808(6) 0.7447(5) 0.0265(17) Uani 1 1 d U . .
C39 C 0.8495(16) 0.3570(6) 0.7969(5) 0.0248(16) Uani 1 1 d U . .
C40 C 0.8471(16) 0.4005(6) 0.8391(5) 0.0236(16) Uani 1 1 d U . .

loop_
_atom_site_aniso_label
_atom_site_aniso_U_11
_atom_site_aniso_U_22
_atom_site_aniso_U_33
_atom_site_aniso_U_23
_atom_site_aniso_U_13
_atom_site_aniso_U_12
Au1 0.01430(19) 0.0125(2) 0.0153(2) 0.00162(15) 0.00006(16) 0.00008(16)
Au2 0.01548(19) 0.0143(2) 0.0142(2) 0.00096(17) -0.00062(16) 0.00034(14)
Au3 0.01704(19) 0.0146(2) 0.0131(2) 0.00255(16) -0.00090(16) 0.00029(17)
F1 0.030(4) 0.033(4) 0.035(4) -0.018(3) -0.005(3) -0.001(3)
F2 0.029(4) 0.028(4) 0.047(4) -0.010(3) 0.000(3) -0.003(3)
F3 0.029(4) 0.031(4) 0.034(4) 0.002(3) 0.013(3) 0.007(3)
F4 0.034(4) 0.019(4) 0.016(3) -0.007(2) 0.003(3) -0.002(3)
F5 0.033(4) 0.024(4) 0.033(4) -0.006(3) -0.007(3) 0.000(3)
F6 0.030(4) 0.035(4) 0.036(4) 0.006(3) -0.003(3) -0.002(3)
F7 0.033(4) 0.044(4) 0.022(4) 0.014(3) 0.003(3) 0.009(3)
F8 0.040(4) 0.047(5) 0.024(4) -0.010(3) -0.004(3) 0.006(3)
O1 0.026(3) 0.023(3) 0.021(3) -0.002(3) 0.007(3) -0.002(3)
O2 0.036(3) 0.019(3) 0.014(3) 0.001(3) 0.004(3) -0.007(3)
O3 0.025(3) 0.023(3) 0.020(3) 0.003(3) 0.000(3) -0.001(3)
N1 0.020(3) 0.021(3) 0.015(3) -0.005(3) 0.004(3) 0.008(3)
N2 0.021(3) 0.015(3) 0.011(3) 0.004(3) 0.001(3) 0.002(3)
N3 0.013(3) 0.018(3) 0.017(3) -0.004(3) -0.004(3) -0.001(3)
C1 0.022(3) 0.016(3) 0.021(3) 0.000(3) 0.005(3) 0.002(3)
C2 0.027(4) 0.015(4) 0.021(4) 0.001(3) 0.007(3) 0.003(3)
C3 0.027(4) 0.014(4) 0.021(4) 0.004(3) 0.007(3) -0.001(3)
C4 0.025(4) 0.011(4) 0.024(4) 0.001(3) 0.009(3) -0.001(3)
C5 0.024(4) 0.014(4) 0.026(4) 0.000(3) 0.005(3) 0.002(3)
C6 0.020(3) 0.015(4) 0.024(4) 0.000(3) 0.004(3) 0.000(3)
C7 0.040(6) 0.023(6) 0.024(5) -0.003(5) 0.000(5) 0.001(5)
C8 0.021(3) 0.030(3) 0.013(3) -0.008(3) 0.003(3) 0.014(3)
C9 0.029(4) 0.022(4) 0.026(4) 0.000(4) 0.009(4) -0.005(4)
C10 0.034(6) 0.029(6) 0.033(6) 0.016(5) 0.004(5) 0.003(5)
C11 0.023(3) 0.020(3) 0.015(3) 0.005(3) 0.004(3) 0.002(3)
C12 0.024(4) 0.022(4) 0.020(4) 0.005(3) 0.003(3) 0.005(3)
C13 0.026(4) 0.022(4) 0.017(4) 0.003(3) -0.001(3) 0.002(3)
C14 0.025(4) 0.023(4) 0.016(4) 0.001(3) -0.001(3) -0.003(3)
C15 0.029(4) 0.023(4) 0.019(4) 0.000(3) 0.006(3) -0.002(3)
C16 0.028(4) 0.021(4) 0.016(4) 0.004(3) 0.003(3) 0.002(3)
C17 0.024(5) 0.027(6) 0.017(5) -0.001(4) -0.001(4) 0.002(5)
C18 0.023(3) 0.018(3) 0.012(3) 0.009(3) 0.000(3) -0.001(3)
C19 0.044(5) 0.022(4) 0.023(4) 0.001(4) 0.006(4) -0.007(4)
C20 0.048(7) 0.031(6) 0.030(6) 0.000(5) -0.009(5) -0.014(5)
C21 0.013(3) 0.018(3) 0.019(3) -0.001(3) -0.002(3) -0.001(3)
C22 0.013(3) 0.021(4) 0.017(3) 0.002(3) -0.001(3) 0.002(3)
C23 0.014(3) 0.021(4) 0.018(4) 0.000(3) -0.001(3) 0.000(3)
C24 0.017(3) 0.018(4) 0.020(3) 0.001(3) 0.000(3) 0.000(3)
C25 0.014(3) 0.015(4) 0.021(4) 0.006(3) 0.000(3) 0.000(3)
C26 0.014(3) 0.015(4) 0.023(4) 0.001(3) -0.003(3) -0.006(3)
C27 0.026(5) 0.022(6) 0.035(6) 0.010(5) -0.006(5) -0.005(4)
C28 0.014(3) 0.018(4) 0.025(4) -0.005(3) -0.008(3) 0.004(3)
C29 0.028(4) 0.026(4) 0.020(4) 0.007(3) 0.000(4) -0.002(4)
C30 0.034(6) 0.037(7) 0.024(6) 0.002(5) -0.018(5) -0.004(5)
C31 0.017(3) 0.028(4) 0.030(4) -0.007(3) 0.000(3) 0.005(3)
C32 0.018(3) 0.027(4) 0.035(4) -0.003(3) 0.002(3) 0.004(3)
C33 0.016(3) 0.023(4) 0.030(4) 0.000(3) 0.000(3) 0.003(3)
C34 0.021(3) 0.026(4) 0.026(4) -0.002(3) -0.005(3) 0.001(3)
C35 0.020(3) 0.026(4) 0.029(4) 0.001(3) -0.013(3) 0.002(3)
C36 0.021(3) 0.029(4) 0.032(4) 0.006(3) -0.009(3) 0.003(3)
C37 0.022(3) 0.032(4) 0.029(4) 0.006(3) -0.005(3) 0.004(3)
C38 0.021(3) 0.033(4) 0.025(4) 0.001(3) -0.001(3) 0.005(3)
C39 0.020(3) 0.029(3) 0.025(3) -0.002(3) -0.001(3) 0.005(3)
C40 0.020(3) 0.024(3) 0.027(3) 0.000(3) -0.007(3) 0.004(3)

loop_
_atom_type_symbol
_atom_type_description
_atom_type_scat_dispersion_real
_atom_type_scat_dispersion_imag
_atom_type_scat_source
C C 0.0033 0.0016 'International Tables Vol C Tables 4.2.6.8 and 6.1.1.4'
H H 0.0000 0.0000 'International Tables Vol C Tables 4.2.6.8 and 6.1.1.4'
N N 0.0061 0.0033 'International Tables Vol C Tables 4.2.6.8 and 6.1.1.4'
O O 0.0106 0.0060 'International Tables Vol C Tables 4.2.6.8 and 6.1.1.4'
F F 0.0171 0.0103 'International Tables Vol C Tables 4.2.6.8 and 6.1.1.4'
Au Au -2.0133 8.8022 'International Tables Vol C Tables 4.2.6.8 and 6.1.1.4'

loop_
_geom_angle_atom_site_label_1
_geom_angle_atom_site_label_2
_geom_angle_atom_site_label_3
_geom_angle
_geom_angle_site_symmetry_1
_geom_angle_site_symmetry_3
_geom_angle_publ_flag
C28 Au1 N1 178.7(4) . . ?
C28 Au1 Au2 118.7(3) . . ?
N1 Au1 Au2 60.3(2) . . ?
C28 Au1 Au3 59.3(3) . . ?
N1 Au1 Au3 119.7(3) . . ?
Au2 Au1 Au3 59.408(19) . . ?
C8 Au2 N2 177.7(4) . . ?
C8 Au2 Au3 118.9(4) . . ?
N2 Au2 Au3 60.3(2) . . ?
C8 Au2 Au1 57.8(4) . . ?
N2 Au2 Au1 121.2(2) . . ?
Au3 Au2 Au1 61.164(12) . . ?
C18 Au3 N3 178.4(4) . . ?
C18 Au3 Au2 61.8(3) . . ?
N3 Au3 Au2 119.2(3) . . ?
C18 Au3 Au1 120.8(3) . . ?
N3 Au3 Au1 60.1(3) . . ?
Au2 Au3 Au1 59.43(2) . . ?
C9 O1 C8 118.6(8) . . ?
C18 O2 C19 116.5(8) . . ?
C29 O3 C28 120.4(9) . . ?
C8 N1 C1 128.0(11) . . ?
C8 N1 Au1 112.2(8) . . ?
C1 N1 Au1 119.7(7) . . ?
C18 N2 C11 123.3(9) . . ?
C18 N2 Au2 117.8(7) . . ?
C11 N2 Au2 118.4(7) . . ?
C28 N3 C21 124.2(10) . . ?
C28 N3 Au3 115.2(8) . . ?
C21 N3 Au3 120.3(7) . . ?
C2 C1 C6 121.2(11) . . ?
C2 C1 N1 118.2(10) . . ?
C6 C1 N1 120.6(10) . . ?
C1 C2 C3 119.1(11) . . ?
C4 C3 C2 122.4(11) . . ?
C3 C4 C5 116.1(11) . . ?
C3 C4 C7 123.2(11) . . ?
C5 C4 C7 120.6(10) . . ?
C6 C5 C4 122.4(11) . . ?
C5 C6 C1 118.8(11) . . ?
N1 C8 O1 111.2(10) . . ?
N1 C8 Au2 129.2(10) . . ?
O1 C8 Au2 119.6(7) . . ?
O1 C9 C10 111.1(10) . . ?
C12 C11 C16 119.4(10) . . ?
C12 C11 N2 119.3(10) . . ?
C16 C11 N2 121.3(10) . . ?
C13 C12 C11 120.0(11) . . ?
C12 C13 C14 123.1(12) . . ?
C13 C14 C15 116.2(11) . . ?
C13 C14 C17 122.1(11) . . ?
C15 C14 C17 121.5(10) . . ?
C16 C15 C14 122.0(11) . . ?
C15 C16 C11 119.1(11) . . ?
N2 C18 O2 114.1(9) . . ?
N2 C18 Au3 119.9(8) . . ?
O2 C18 Au3 126.1(8) . . ?
O2 C19 C20 105.0(9) . . ?
C26 C21 N3 123.9(10) . . ?
C26 C21 C22 117.4(10) . . ?
N3 C21 C22 118.7(10) . . ?
C23 C22 C21 120.5(10) . . ?
C24 C23 C22 120.8(10) . . ?
C23 C24 C25 118.1(10) . . ?
C23 C24 C27 121.2(10) . . ?
C25 C24 C27 120.7(10) . . ?
C26 C25 C24 121.2(10) . . ?
C21 C26 C25 121.9(10) . . ?
N3 C28 O3 112.8(10) . . ?
N3 C28 Au1 124.6(9) . . ?
O3 C28 Au1 122.6(8) . . ?
O3 C29 C30 112.8(10) . . ?
F1 C31 C32 117.2(11) . . ?
F1 C31 C39 122.1(11) . . ?
C32 C31 C39 120.7(11) . . ?
F2 C32 C31 122.7(12) . . ?
F2 C32 C33 118.0(11) . . ?
C31 C32 C33 119.3(12) . . ?
F3 C33 C34 122.9(11) . . ?
F3 C33 C32 117.9(11) . . ?
C34 C33 C32 119.1(12) . . ?
C33 C34 F4 116.3(11) . . ?
C33 C34 C40 123.4(11) . . ?
F4 C34 C40 120.3(11) . . ?
C36 C35 F5 117.6(12) . . ?
C36 C35 C40 124.2(12) . . ?
F5 C35 C40 118.2(11) . . ?
C35 C36 F6 123.9(12) . . ?
C35 C36 C37 118.3(12) . . ?
F6 C36 C37 117.7(11) . . ?
C38 C37 F7 120.3(12) . . ?
C38 C37 C36 122.3(12) . . ?
F7 C37 C36 117.3(11) . . ?
F8 C38 C37 122.3(12) . . ?
F8 C38 C39 118.6(11) . . ?
C37 C38 C39 119.1(11) . . ?
C31 C39 C40 120.7(11) . . ?
C31 C39 C38 121.7(11) . . ?
C40 C39 C38 117.6(11) . . ?
C34 C40 C35 124.8(11) . . ?
C34 C40 C39 116.7(11) . . ?
C35 C40 C39 118.5(11) . . ?

loop_
_geom_bond_atom_site_label_1
_geom_bond_atom_site_label_2
_geom_bond_distance
_geom_bond_site_symmetry_2
_geom_bond_publ_flag
Au1 C28 1.960(12) . ?
Au1 N1 2.055(10) . ?
Au1 Au2 3.2796(10) . ?
Au1 Au3 3.3368(9) . ?
Au2 C8 1.925(11) . ?
Au2 N2 2.055(9) . ?
Au2 Au3 3.2790(9) . ?
Au3 C18 1.975(11) . ?
Au3 N3 2.058(9) . ?
F1 C31 1.329(13) . ?
F2 C32 1.316(15) . ?
F3 C33 1.326(14) . ?
F4 C34 1.370(13) . ?
F5 C35 1.342(14) . ?
F6 C36 1.330(14) . ?
F7 C37 1.331(14) . ?
F8 C38 1.296(14) . ?
O1 C9 1.440(14) . ?
O1 C8 1.481(15) . ?
O2 C18 1.345(14) . ?
O2 C19 1.475(14) . ?
O3 C29 1.387(14) . ?
O3 C28 1.389(14) . ?
N1 C8 1.249(14) . ?
N1 C1 1.493(14) . ?
N2 C18 1.330(14) . ?
N2 C11 1.432(13) . ?
N3 C28 1.321(14) . ?
N3 C21 1.414(15) . ?
C1 C2 1.356(16) . ?
C1 C6 1.402(16) . ?
C2 C3 1.416(16) . ?
C3 C4 1.364(16) . ?
C4 C5 1.439(16) . ?
C4 C7 1.468(16) . ?
C5 C6 1.362(16) . ?
C9 C10 1.499(17) . ?
C11 C12 1.403(16) . ?
C11 C16 1.415(16) . ?
C12 C13 1.369(16) . ?
C13 C14 1.401(16) . ?
C14 C15 1.422(17) . ?
C14 C17 1.490(16) . ?
C15 C16 1.397(15) . ?
C19 C20 1.518(17) . ?
C21 C26 1.367(15) . ?
C21 C22 1.415(15) . ?
C22 C23 1.397(16) . ?
C23 C24 1.369(15) . ?
C24 C25 1.400(15) . ?
C24 C27 1.523(16) . ?
C25 C26 1.369(15) . ?
C29 C30 1.535(16) . ?
C31 C32 1.356(17) . ?
C31 C39 1.402(17) . ?
C32 C33 1.446(18) . ?
C33 C34 1.346(17) . ?
C34 C40 1.398(17) . ?
C35 C36 1.306(18) . ?
C35 C40 1.419(17) . ?
C36 C37 1.461(18) . ?
C37 C38 1.328(18) . ?
C38 C39 1.494(17) . ?
C39 C40 1.421(17) . ?
